data_7214854
loop_
_publ_author_name
'Wales, Craig'
'Thomas, Lynne H.'
'Wilson, Chick C.'

_publ_section_title
;
 Tautomerisation and polymorphism in molecular complexes of piroxicam with
 mono-substituted benzoic acids
;
_journal_issue 21
_journal_name_full CrystEngComm
_journal_page_first 7264
_journal_paper_doi 10.1039/c2ce26069g
_journal_volume 14
_journal_year 2012
_chemical_formula_sum 'C22 H18 F N3 O6 S'
_chemical_formula_weight 471.45
_chemical_name_systematic
;
?
;
_space_group_IT_number 2
_symmetry_cell_setting triclinic
_symmetry_space_group_name_Hall '-P 1'
_symmetry_space_group_name_H-M 'P -1'
_atom_sites_solution_hydrogens difmap
_atom_sites_solution_primary direct
_atom_sites_solution_secondary difmap
_audit_creation_method SHELXL-97
_cell_angle_alpha 114.729(4)
_cell_angle_beta 96.555(4)
_cell_angle_gamma 98.491(4)
_cell_formula_units_Z 2
_cell_length_a 8.4670(6)
_cell_length_b 11.1895(9)
_cell_length_c 12.2950(9)
_cell_measurement_reflns_used 27140
_cell_measurement_temperature 100(2)
_cell_measurement_theta_max 59.08
_cell_measurement_theta_min 1
_cell_volume 1026.17(14)
_computing_cell_refinement 'Bruker APEX2 (2009)'
_computing_data_collection 'Bruker APEX2 (2009)'
_computing_data_reduction 'Bruker APEX2 (2009)'
_computing_structure_refinement 'SHELXL-97 (Sheldrick, 2008)'
_computing_structure_solution 'SHELXS-97 (Sheldrick, 2008)'
_diffrn_ambient_temperature 100(2)
_diffrn_measured_fraction_theta_full 1.000
_diffrn_measured_fraction_theta_max 0.985
_diffrn_measurement_device_type 'Bruker Apex II CCD'
_diffrn_measurement_method 'CCD; rotation images'
_diffrn_radiation_monochromator graphite
_diffrn_radiation_source 'fine-focus sealed tube'
_diffrn_radiation_type MoK\a
_diffrn_radiation_wavelength 0.71073
_diffrn_reflns_av_R_equivalents 0.0883
_diffrn_reflns_av_sigmaI/netI 0.0655
_diffrn_reflns_limit_h_max 11
_diffrn_reflns_limit_h_min -11
_diffrn_reflns_limit_k_max 15
_diffrn_reflns_limit_k_min -15
_diffrn_reflns_limit_l_max 16
_diffrn_reflns_limit_l_min -16
_diffrn_reflns_number 27127
_diffrn_reflns_theta_full 25.00
_diffrn_reflns_theta_max 29.50
_diffrn_reflns_theta_min 1.86
_exptl_absorpt_coefficient_mu 0.215
_exptl_absorpt_correction_T_max 1
_exptl_absorpt_correction_T_min 0.08376
_exptl_absorpt_correction_type multi-scan
_exptl_absorpt_process_details 'SADABS (Blessing, 1997)'
_exptl_crystal_colour colourless
_exptl_crystal_density_diffrn 1.526
_exptl_crystal_density_method 'not measured'
_exptl_crystal_description plates
_exptl_crystal_F_000 488
_refine_diff_density_max 0.624
_refine_diff_density_min -0.461
_refine_diff_density_rms 0.064
_refine_ls_extinction_method none
_refine_ls_goodness_of_fit_ref 0.947
_refine_ls_hydrogen_treatment refall
_refine_ls_matrix_type full
_refine_ls_number_parameters 370
_refine_ls_number_reflns 5635
_refine_ls_number_restraints 0
_refine_ls_restrained_S_all 0.947
_refine_ls_R_factor_all 0.0682
_refine_ls_R_factor_gt 0.0417
_refine_ls_shift/su_max 0.000
_refine_ls_shift/su_mean 0.000
_refine_ls_structure_factor_coef Fsqd
_refine_ls_weighting_details 'calc w=1/[\s^2^(Fo^2^)+(0.0513P)^2^+0.0000P] where P=(Fo^2^+2Fc^2^)/3'
_refine_ls_weighting_scheme calc
_refine_ls_wR_factor_gt 0.0937
_refine_ls_wR_factor_ref 0.1025
_reflns_number_gt 3967
_reflns_number_total 5635
_reflns_threshold_expression >2sigma(I)
_cod_data_source_file c2ce26069g.txt
_cod_data_source_block shelxl_PXN_3FBA
_cod_depositor_comments
;
The following automatic conversions were performed:

'_symmetry_cell_setting' value 'Triclinic' changed to 'triclinic'
according to
/usr/data/users/saulius/automatic-downloads/retrospective/RSC/lib/dictionaries/cif_core.dic
dictionary named 'cif_core.dic' version 2.4.2 from 2011-04-26.

Automatic conversion script
Id: cif_fix_values 2281 2013-09-26 08:29:07Z andrius 
;
_cod_original_cell_volume 1026.17(13)
_cod_original_sg_symbol_H-M P-1
_cod_database_code 7214854

loop_
_symmetry_equiv_pos_as_xyz
'x, y, z'
'-x, -y, -z'

loop_
_atom_site_label
_atom_site_type_symbol
_atom_site_fract_x
_atom_site_fract_y
_atom_site_fract_z
_atom_site_U_iso_or_equiv
_atom_site_adp_type
_atom_site_occupancy
_atom_site_symmetry_multiplicity
_atom_site_calc_flag
O5 O 0.70210(14) 0.96991(11) 1.06118(11) 0.0201(2) Uani 1 1 d
O3 O 0.31823(13) 0.77501(11) 0.73883(10) 0.0206(3) Uani 1 1 d
O6 O 0.46538(13) 0.95208(11) 1.17355(10) 0.0223(3) Uani 1 1 d
O4 O 0.31965(14) 0.53220(12) 0.64630(10) 0.0249(3) Uani 1 1 d
C22 C 0.3982(2) 0.54440(17) 0.88557(17) 0.0217(4) Uani 1 1 d
H6 H 0.513(2) 0.5398(17) 0.8960(15) 0.018(4) Uiso 1 1 d
H10 H 0.281(2) 0.9937(19) 1.2910(17) 0.027(5) Uiso 1 1 d
H9 H 0.183(2) 0.726(2) 0.9987(19) 0.033(6) Uiso 1 1 d
H4 H 0.601(2) 0.5871(19) 0.5723(18) 0.028(5) Uiso 1 1 d
H1 H 0.893(2) 0.643(2) 0.5943(19) 0.036(5) Uiso 1 1 d
H8 H 0.333(2) 0.4656(17) 0.8156(15) 0.013(4) Uiso 1 1 d
H2 H 1.035(2) 0.790(2) 0.7816(18) 0.032(5) Uiso 1 1 d
H13 H -0.237(2) 0.7400(18) 1.1554(16) 0.024(5) Uiso 1 1 d
H12 H -0.175(2) 0.9271(18) 1.3510(17) 0.027(5) Uiso 1 1 d
H3 H 0.923(2) 0.8916(18) 0.9580(16) 0.019(4) Uiso 1 1 d
H5 H 0.647(3) 0.988(2) 1.119(2) 0.051(7) Uiso 1 1 d
H11 H 0.095(2) 1.058(2) 1.4240(18) 0.030(5) Uiso 1 1 d
H7 H 0.353(2) 0.5468(19) 0.9578(18) 0.033(5) Uiso 1 1 d
H15 H 1.004(2) 0.3784(18) 0.6311(16) 0.023(5) Uiso 1 1 d
H18 H 0.868(2) 0.2002(17) 0.4386(17) 0.020(4) Uiso 1 1 d
H16 H 0.595(2) 0.3463(17) 0.7637(16) 0.020(4) Uiso 1 1 d
H17 H 0.596(2) 0.1035(18) 0.4111(17) 0.023(5) Uiso 1 1 d
H14 H 0.881(3) 0.613(2) 0.981(2) 0.047(6) Uiso 1 1 d
S1 S 0.38610(5) 0.66612(4) 0.74020(4) 0.01757(11) Uani 1 1 d
N1 N 0.37758(15) 0.66739(12) 0.87335(11) 0.0160(3) Uani 1 1 d
N3 N -0.02447(16) 0.76047(13) 1.11545(12) 0.0175(3) Uani 1 1 d
N2 N 0.22918(16) 0.79217(14) 1.06821(13) 0.0169(3) Uani 1 1 d
C11 C 0.59830(18) 0.70611(15) 0.74970(15) 0.0179(3) Uani 1 1 d
C16 C 0.38740(18) 0.85164(15) 1.07989(14) 0.0168(3) Uani 1 1 d
C8 C 0.46463(19) 0.79163(15) 0.97506(14) 0.0161(3) Uani 1 1 d
C18 C 0.1781(2) 0.94683(16) 1.26883(15) 0.0194(3) Uani 1 1 d
C13 C 0.86064(19) 0.83150(16) 0.87566(16) 0.0194(3) Uani 1 1 d
C9 C 0.61447(18) 0.85344(15) 0.97108(14) 0.0161(3) Uani 1 1 d
C17 C 0.12821(19) 0.83570(15) 1.15393(14) 0.0163(3) Uani 1 1 d
C20 C -0.0934(2) 0.90476(17) 1.30339(16) 0.0223(4) Uani 1 1 d
C10 C 0.6695(2) 0.64874(17) 0.64936(16) 0.0238(4) Uani 1 1 d
C19 C 0.0652(2) 0.98016(17) 1.34299(16) 0.0225(4) Uani 1 1 d
C12 C 0.69183(18) 0.79746(15) 0.86500(14) 0.0164(3) Uani 1 1 d
C21 C -0.1315(2) 0.79580(16) 1.18927(15) 0.0198(3) Uani 1 1 d
C14 C 0.9322(2) 0.77459(17) 0.77616(16) 0.0222(4) Uani 1 1 d
C15 C 0.8379(2) 0.68332(17) 0.66308(17) 0.0251(4) Uani 1 1 d
F1 F 0.41649(12) 0.15851(11) 0.57259(10) 0.0350(3) Uani 1 1 d
O2 O 0.81406(14) 0.53704(12) 0.91824(11) 0.0228(3) Uani 1 1 d
O1 O 1.04878(13) 0.54100(12) 0.85224(11) 0.0249(3) Uani 1 1 d
C4 C 0.81464(19) 0.37824(15) 0.71633(14) 0.0171(3) Uani 1 1 d
C7 C 0.90455(18) 0.49239(15) 0.83487(14) 0.0173(3) Uani 1 1 d
C3 C 0.8961(2) 0.33490(16) 0.61960(15) 0.0206(3) Uani 1 1 d
C1 C 0.6522(2) 0.17237(17) 0.49016(16) 0.0231(4) Uani 1 1 d
C2 C 0.8138(2) 0.23247(17) 0.50682(16) 0.0229(4) Uani 1 1 d
C5 C 0.6521(2) 0.31806(16) 0.70121(15) 0.0199(3) Uani 1 1 d
C6 C 0.57531(19) 0.21658(16) 0.58787(16) 0.0222(4) Uani 1 1 d

loop_
_atom_site_aniso_label
_atom_site_aniso_U_11
_atom_site_aniso_U_22
_atom_site_aniso_U_33
_atom_site_aniso_U_23
_atom_site_aniso_U_13
_atom_site_aniso_U_12
O5 0.0180(6) 0.0193(6) 0.0152(6) 0.0029(5) 0.0008(5) -0.0019(4)
O3 0.0182(6) 0.0253(6) 0.0158(6) 0.0084(5) 0.0007(5) 0.0020(5)
O6 0.0202(6) 0.0228(6) 0.0141(6) 0.0020(5) 0.0022(5) -0.0038(5)
O4 0.0218(6) 0.0238(6) 0.0163(6) -0.0002(5) 0.0036(5) -0.0045(5)
C22 0.0204(9) 0.0169(8) 0.0263(10) 0.0088(7) 0.0044(7) 0.0025(7)
S1 0.01455(19) 0.0189(2) 0.0129(2) 0.00258(15) 0.00247(14) -0.00081(14)
N1 0.0169(6) 0.0138(6) 0.0131(7) 0.0033(5) 0.0027(5) 0.0000(5)
N3 0.0176(7) 0.0176(6) 0.0159(7) 0.0071(6) 0.0025(5) 0.0017(5)
N2 0.0169(7) 0.0164(7) 0.0122(7) 0.0025(6) 0.0023(5) 0.0004(5)
C11 0.0141(7) 0.0177(8) 0.0194(8) 0.0067(7) 0.0033(6) 0.0006(6)
C16 0.0171(8) 0.0177(7) 0.0149(8) 0.0076(6) 0.0014(6) 0.0015(6)
C8 0.0176(8) 0.0155(7) 0.0122(7) 0.0041(6) 0.0013(6) 0.0021(6)
C18 0.0192(8) 0.0192(8) 0.0153(8) 0.0050(7) 0.0019(6) 0.0003(6)
C13 0.0170(8) 0.0189(8) 0.0211(9) 0.0097(7) 0.0005(7) 0.0008(6)
C9 0.0162(8) 0.0154(7) 0.0141(8) 0.0057(6) -0.0012(6) 0.0016(6)
C17 0.0180(8) 0.0177(7) 0.0139(8) 0.0077(6) 0.0025(6) 0.0041(6)
C20 0.0242(9) 0.0253(9) 0.0196(9) 0.0099(7) 0.0098(7) 0.0080(7)
C10 0.0237(9) 0.0215(8) 0.0192(9) 0.0034(7) 0.0070(7) -0.0005(7)
C19 0.0269(9) 0.0206(8) 0.0147(8) 0.0043(7) 0.0023(7) 0.0024(7)
C12 0.0162(8) 0.0141(7) 0.0177(8) 0.0064(6) 0.0032(6) 0.0015(6)
C21 0.0184(8) 0.0206(8) 0.0197(9) 0.0091(7) 0.0031(7) 0.0016(7)
C14 0.0155(8) 0.0229(8) 0.0301(10) 0.0129(8) 0.0072(7) 0.0037(7)
C15 0.0241(9) 0.0217(8) 0.0277(10) 0.0076(8) 0.0131(7) 0.0036(7)
F1 0.0208(5) 0.0376(6) 0.0301(6) 0.0056(5) 0.0011(4) -0.0095(4)
O2 0.0185(6) 0.0234(6) 0.0161(6) 0.0012(5) 0.0035(5) -0.0028(5)
O1 0.0173(6) 0.0251(6) 0.0222(6) 0.0031(5) 0.0023(5) -0.0005(5)
C4 0.0177(8) 0.0149(7) 0.0171(8) 0.0069(6) -0.0001(6) 0.0021(6)
C7 0.0169(8) 0.0165(7) 0.0179(8) 0.0080(6) 0.0022(6) 0.0022(6)
C3 0.0181(8) 0.0216(8) 0.0198(9) 0.0084(7) 0.0017(7) 0.0016(7)
C1 0.0265(9) 0.0196(8) 0.0162(9) 0.0042(7) -0.0022(7) 0.0009(7)
C2 0.0254(9) 0.0237(9) 0.0169(9) 0.0068(7) 0.0036(7) 0.0043(7)
C5 0.0191(8) 0.0196(8) 0.0190(8) 0.0069(7) 0.0041(7) 0.0026(6)
C6 0.0169(8) 0.0203(8) 0.0236(9) 0.0080(7) -0.0015(7) -0.0033(6)

loop_
_atom_type_symbol
_atom_type_description
_atom_type_scat_dispersion_real
_atom_type_scat_dispersion_imag
_atom_type_scat_source
C C 0.0033 0.0016 'International Tables Vol C Tables 4.2.6.8 and 6.1.1.4'
H H 0.0000 0.0000 'International Tables Vol C Tables 4.2.6.8 and 6.1.1.4'
N N 0.0061 0.0033 'International Tables Vol C Tables 4.2.6.8 and 6.1.1.4'
O O 0.0106 0.0060 'International Tables Vol C Tables 4.2.6.8 and 6.1.1.4'
F F 0.0171 0.0103 'International Tables Vol C Tables 4.2.6.8 and 6.1.1.4'
S S 0.1246 0.1234 'International Tables Vol C Tables 4.2.6.8 and 6.1.1.4'

loop_
_geom_angle_atom_site_label_1
_geom_angle_atom_site_label_2
_geom_angle_atom_site_label_3
_geom_angle
C9 O5 H5 104.3(16)
N1 C22 H6 110.9(10)
N1 C22 H8 110.0(9)
H6 C22 H8 111.3(14)
N1 C22 H7 107.7(11)
H6 C22 H7 110.7(15)
H8 C22 H7 106.2(15)
O3 S1 O4 119.55(7)
O3 S1 N1 106.92(7)
O4 S1 N1 108.79(7)
O3 S1 C11 109.00(7)
O4 S1 C11 109.61(7)
N1 S1 C11 101.42(7)
C8 N1 C22 114.66(12)
C8 N1 S1 113.46(10)
C22 N1 S1 117.20(11)
C21 N3 C17 118.32(14)
C16 N2 C17 126.78(14)
C16 N2 H9 117.0(14)
C17 N2 H9 115.9(14)
C10 C11 C12 121.65(15)
C10 C11 S1 121.85(13)
C12 C11 S1 116.49(12)
O6 C16 N2 123.33(14)
O6 C16 C8 119.98(14)
N2 C16 C8 116.69(14)
C9 C8 N1 120.14(14)
C9 C8 C16 121.20(14)
N1 C8 C16 118.63(13)
C19 C18 C17 118.29(16)
C19 C18 H10 122.6(13)
C17 C18 H10 119.1(13)
C14 C13 C12 120.64(16)
C14 C13 H3 123.2(10)
C12 C13 H3 116.0(10)
O5 C9 C8 123.73(14)
O5 C9 C12 114.12(13)
C8 C9 C12 122.14(14)
N3 C17 C18 121.96(15)
N3 C17 N2 113.69(13)
C18 C17 N2 124.35(14)
C21 C20 C19 117.53(16)
C21 C20 H12 120.2(12)
C19 C20 H12 122.3(12)
C11 C10 C15 119.10(16)
C11 C10 H4 118.9(12)
C15 C10 H4 122.0(11)
C18 C19 C20 120.25(16)
C18 C19 H11 120.7(12)
C20 C19 H11 119.0(11)
C13 C12 C11 117.94(15)
C13 C12 C9 121.28(14)
C11 C12 C9 120.77(14)
N3 C21 C20 123.63(15)
N3 C21 H13 113.8(11)
C20 C21 H13 122.6(11)
C13 C14 C15 120.63(16)
C13 C14 H2 122.2(14)
C15 C14 H2 117.1(14)
C14 C15 C10 120.02(16)
C14 C15 H1 118.7(12)
C10 C15 H1 121.2(12)
C7 O2 H14 104.7(14)
C3 C4 C5 120.28(15)
C3 C4 C7 118.25(14)
C5 C4 C7 121.45(14)
O1 C7 O2 122.95(15)
O1 C7 C4 122.47(14)
O2 C7 C4 114.58(13)
C4 C3 C2 119.58(16)
C4 C3 H15 118.8(11)
C2 C3 H15 121.5(11)
C6 C1 C2 118.24(16)
C6 C1 H17 121.7(11)
C2 C1 H17 120.0(11)
C1 C2 C3 120.81(16)
C1 C2 H18 118.2(11)
C3 C2 H18 121.0(11)
C6 C5 C4 118.19(15)
C6 C5 H16 120.1(11)
C4 C5 H16 121.7(11)
F1 C6 C1 118.79(15)
F1 C6 C5 118.32(15)
C1 C6 C5 122.88(15)

loop_
_geom_bond_atom_site_label_1
_geom_bond_atom_site_label_2
_geom_bond_distance
O5 C9 1.3398(18)
O5 H5 0.87(2)
O3 S1 1.4273(12)
O6 C16 1.2448(18)
O4 S1 1.4319(12)
C22 N1 1.478(2)
C22 H6 0.977(17)
C22 H8 0.966(17)
C22 H7 1.00(2)
S1 N1 1.6411(13)
S1 C11 1.7644(16)
N1 C8 1.4395(19)
N3 C21 1.339(2)
N3 C17 1.345(2)
N2 C16 1.368(2)
N2 C17 1.406(2)
N2 H9 0.86(2)
C11 C10 1.385(2)
C11 C12 1.405(2)
C16 C8 1.462(2)
C8 C9 1.369(2)
C18 C19 1.380(2)
C18 C17 1.400(2)
C18 H10 0.89(2)
C13 C14 1.379(2)
C13 C12 1.400(2)
C13 H3 0.979(18)
C9 C12 1.468(2)
C20 C21 1.381(2)
C20 C19 1.388(2)
C20 H12 0.950(19)
C10 C15 1.393(2)
C10 H4 0.959(19)
C19 H11 0.98(2)
C21 H13 0.949(19)
C14 C15 1.389(3)
C14 H2 0.85(2)
C15 H1 0.98(2)
F1 C6 1.3594(18)
O2 C7 1.3233(19)
O2 H14 0.92(2)
O1 C7 1.2165(18)
C4 C3 1.389(2)
C4 C5 1.395(2)
C4 C7 1.496(2)
C3 C2 1.391(2)
C3 H15 0.934(18)
C1 C6 1.374(2)
C1 C2 1.385(2)
C1 H17 0.962(18)
C2 H18 0.964(19)
C5 C6 1.380(2)
C5 H16 0.921(18)
